data_7062269
loop_
_publ_author_name
'van Vuuren, Estefan'
'Malan, Frederick P.'
'Landman, Maril\'e'

_publ_section_title
;
 Cyclometallated iridium NHC complexes containing self-isomerised ligands
 as catalysts for hydrosilylation and transfer hydrogenation reactions
;
_journal_issue 11
_journal_name_full 'New Journal of Chemistry'
_journal_page_first 5203
_journal_page_last 5215
_journal_paper_doi 10.1039/D2NJ05727A
_journal_volume 47
_journal_year 2023
_chemical_formula_sum 'C24 H30 Cl Ir N2'
_chemical_formula_weight 574.17
_space_group_crystal_system orthorhombic
_space_group_IT_number 29
_space_group_name_Hall 'P 2c -2ac'
_space_group_name_H-M_alt 'P c a 21'
_atom_sites_solution_hydrogens geom
_audit_creation_method SHELXL-2018/3
_audit_update_record
;
2021-04-22 deposited with the CCDC.	2023-02-07 downloaded from the CCDC.
;
_cell_angle_alpha 90
_cell_angle_beta 90
_cell_angle_gamma 90
_cell_formula_units_Z 8
_cell_length_a 23.81220(10)
_cell_length_b 8.674
_cell_length_c 21.15360(10)
_cell_measurement_reflns_used 56869
_cell_measurement_temperature 150(2)
_cell_measurement_theta_max 78.6790
_cell_measurement_theta_min 2.8910
_cell_volume 4369.21(3)
_computing_structure_refinement 'SHELXL-2018/3 (Sheldrick, 2018)'
_computing_structure_solution 'SHELXT 2014/5 (Sheldrick, 2014)'
_diffrn_ambient_temperature 150(2)
_diffrn_measured_fraction_theta_full 1.000
_diffrn_measured_fraction_theta_max 1.000
_diffrn_measurement_device_type 'Rigaku XtaLAB Synergy R, DW system, HyPix'
_diffrn_measurement_method '\w scans'
_diffrn_radiation_type CuK\a
_diffrn_radiation_wavelength 1.54184
_diffrn_reflns_av_R_equivalents 0.0490
_diffrn_reflns_av_unetI/netI 0.0247
_diffrn_reflns_Laue_measured_fraction_full 1.000
_diffrn_reflns_Laue_measured_fraction_max 1.000
_diffrn_reflns_limit_h_max 29
_diffrn_reflns_limit_h_min -29
_diffrn_reflns_limit_k_max 10
_diffrn_reflns_limit_k_min -10
_diffrn_reflns_limit_l_max 26
_diffrn_reflns_limit_l_min -26
_diffrn_reflns_number 63300
_diffrn_reflns_point_group_measured_fraction_full 0.991
_diffrn_reflns_point_group_measured_fraction_max 0.987
_diffrn_reflns_theta_full 67.684
_diffrn_reflns_theta_max 72.120
_diffrn_reflns_theta_min 3.712
_exptl_absorpt_coefficient_mu 13.031
_exptl_absorpt_correction_T_max 1.00000
_exptl_absorpt_correction_T_min 0.27005
_exptl_absorpt_correction_type multi-scan
_exptl_absorpt_process_details
;
CrysAlisPro 1.171.41.97a (Rigaku Oxford Diffraction, 2021)
Empirical absorption correction using spherical harmonics,
implemented in SCALE3 ABSPACK scaling algorithm.
;
_exptl_crystal_colour yellow
_exptl_crystal_density_diffrn 1.746
_exptl_crystal_description block
_exptl_crystal_F_000 2256
_exptl_crystal_size_max 0.301
_exptl_crystal_size_mid 0.245
_exptl_crystal_size_min 0.200
_refine_diff_density_max 1.358
_refine_diff_density_min -0.813
_refine_diff_density_rms 0.091
_refine_ls_abs_structure_details
;
 Refined as an inversion twin.
;
_refine_ls_abs_structure_Flack 0.444(10)
_refine_ls_extinction_method none
_refine_ls_goodness_of_fit_ref 1.042
_refine_ls_hydrogen_treatment constr
_refine_ls_matrix_type full
_refine_ls_number_parameters 520
_refine_ls_number_reflns 8500
_refine_ls_number_restraints 1
_refine_ls_restrained_S_all 1.042
_refine_ls_R_factor_all 0.0227
_refine_ls_R_factor_gt 0.0223
_refine_ls_shift/su_max 0.002
_refine_ls_shift/su_mean 0.000
_refine_ls_structure_factor_coef Fsqd
_refine_ls_weighting_details 'w=1/[\s^2^(Fo^2^)+(0.0381P)^2^+3.7008P] where P=(Fo^2^+2Fc^2^)/3'
_refine_ls_weighting_scheme calc
_refine_ls_wR_factor_gt 0.0573
_refine_ls_wR_factor_ref 0.0575
_reflns_Friedel_coverage 0.917
_reflns_Friedel_fraction_full 0.982
_reflns_Friedel_fraction_max 0.973
_reflns_number_gt 8427
_reflns_number_total 8500
_reflns_threshold_expression 'I > 2\s(I)'
_cod_data_source_file d2nj05727a2.cif
_cod_data_source_block EVV43_LT_auto
_cod_depositor_comments
;
The following automatic conversions were performed:

data item '_exptl_absorpt_correction_type' value 'Multi-scan' was
changed to 'multi-scan' in accordance with the
/home/data/users/saulius/crontab/automatic-downloads/rss-feeds/RSC/lib/dictionaries/cif_core.dic
dictionary named 'cif_core.dic' version 2.4.2 last updated on
2011-04-26.

Automatic conversion script
Id: cif_fix_values 7556 2019-12-06 15:28:31Z antanas 

 Adding full bibliography for 7062265--7062269.cif.
;
_cod_database_code 7062269
_shelx_shelxl_version_number 2018/3
_shelx_space_group_comment
;
The symmetry employed for this shelxl refinement is uniquely defined
by the following loop, which should always be used as a source of
symmetry information in preference to the above space-group names.
They are only intended as comments.
;

loop_
_space_group_symop_operation_xyz
'x, y, z'
'-x, -y, z+1/2'
'-x+1/2, y, z+1/2'
'x+1/2, -y, z'

loop_
_atom_site_label
_atom_site_type_symbol
_atom_site_fract_x
_atom_site_fract_y
_atom_site_fract_z
_atom_site_U_iso_or_equiv
_atom_site_adp_type
_atom_site_occupancy
_atom_site_site_symmetry_order
_atom_site_calc_flag
_atom_site_refinement_flags_posn
_atom_site_refinement_flags_adp
_atom_site_refinement_flags_occupancy
_atom_site_disorder_assembly
_atom_site_disorder_group
Ir1 Ir -0.77569(2) -0.57094(3) 0.13725(2) 0.02120(7) Uani 1 1 d . . . . .
C1 C -0.9186(3) -0.6024(8) 0.1213(3) 0.0317(15) Uani 1 1 d . . . . .
H1 H -0.905525 -0.670874 0.151786 0.038 Uiso 1 1 calc R U . . .
N1 N -0.8864(2) -0.5856(6) 0.0648(3) 0.0270(11) Uani 1 1 d . . . . .
Cl1 Cl -0.80876(6) -0.82070(17) 0.17323(7) 0.0282(3) Uani 1 1 d . . . . .
C21 C -0.8487(3) -0.2442(8) 0.1509(4) 0.0386(17) Uani 1 1 d . . . . .
H21A H -0.846198 -0.142668 0.168833 0.058 Uiso 1 1 calc R U . . .
H21B H -0.883240 -0.291590 0.163849 0.058 Uiso 1 1 calc R U . . .
H21C H -0.847625 -0.237098 0.105663 0.058 Uiso 1 1 calc R U . . .
C23 C -0.7234(3) -0.6059(10) 0.2829(4) 0.0416(18) Uani 1 1 d . . . . .
H23A H -0.718847 -0.548924 0.321511 0.062 Uiso 1 1 calc R U . . .
H23B H -0.688261 -0.651844 0.271254 0.062 Uiso 1 1 calc R U . . .
H23C H -0.751007 -0.685273 0.289014 0.062 Uiso 1 1 calc R U . . .
C22 C -0.8467(3) -0.4754(10) 0.2694(4) 0.0428(18) Uani 1 1 d . . . . .
H22A H -0.840226 -0.424801 0.309153 0.064 Uiso 1 1 calc R U . . .
H22B H -0.848991 -0.584687 0.276033 0.064 Uiso 1 1 calc R U . . .
H22C H -0.881277 -0.438971 0.251508 0.064 Uiso 1 1 calc R U . . .
C24 C -0.6471(3) -0.4546(9) 0.1746(4) 0.0394(17) Uani 1 1 d . . . . .
H24A H -0.627744 -0.361678 0.186121 0.059 Uiso 1 1 calc R U . . .
H24B H -0.639704 -0.478178 0.131084 0.059 Uiso 1 1 calc R U . . .
H24C H -0.634206 -0.537974 0.200745 0.059 Uiso 1 1 calc R U . . .
Ir2 Ir -0.53752(2) -0.97327(3) 0.35958(2) 0.02309(7) Uani 1 1 d . . . . .
N2 N -0.8157(3) -0.5722(6) 0.0027(3) 0.0291(12) Uani 1 1 d . . . . .
C2 C -0.8289(3) -0.5776(7) 0.0643(3) 0.0237(12) Uani 1 1 d . . . . .
Cl2 Cl -0.57142(6) -0.72531(17) 0.32207(7) 0.0283(3) Uani 1 1 d . . . . .
C5 C -0.7574(3) -0.5572(9) -0.0193(4) 0.0357(16) Uani 1 1 d . . . . .
H5A H -0.744343 -0.453202 -0.011139 0.043 Uiso 1 1 calc R U . . .
H5B H -0.756173 -0.574173 -0.064639 0.043 Uiso 1 1 calc R U . . .
N4 N -0.5784(3) -0.9661(6) 0.4943(3) 0.0338(13) Uani 1 1 d . . . . .
C4 C -0.9070(3) -0.5885(8) 0.0031(3) 0.0336(15) Uani 1 1 d . . . . .
H4 H -0.944502 -0.595320 -0.009018 0.040 Uiso 1 1 calc R U . . .
N3 N -0.6488(3) -0.9623(6) 0.4302(3) 0.0320(13) Uani 1 1 d . . . . .
C3 C -0.8625(3) -0.5796(7) -0.0353(4) 0.0341(15) Uani 1 1 d . . . . .
H3 H -0.863127 -0.578662 -0.079276 0.041 Uiso 1 1 calc R U . . .
C6 C -0.7191(3) -0.6701(8) 0.0128(3) 0.0285(13) Uani 1 1 d . . . . .
C7 C -0.7210(2) -0.6888(7) 0.0782(3) 0.0254(12) Uani 1 1 d . . . . .
C8 C -0.6831(3) -0.7940(8) 0.1049(3) 0.0307(13) Uani 1 1 d . . . . .
H8 H -0.683610 -0.810673 0.148284 0.037 Uiso 1 1 calc R U . . .
C9 C -0.6442(3) -0.8747(9) 0.0675(4) 0.0386(16) Uani 1 1 d . . . . .
H9 H -0.619164 -0.943047 0.086270 0.046 Uiso 1 1 calc R U . . .
C10 C -0.6432(3) -0.8530(9) 0.0032(4) 0.0407(17) Uani 1 1 d . . . . .
H10 H -0.617292 -0.905863 -0.021542 0.049 Uiso 1 1 calc R U . . .
C11 C -0.6808(3) -0.7522(9) -0.0247(3) 0.0379(15) Uani 1 1 d . . . . .
H11 H -0.680616 -0.738859 -0.068292 0.045 Uiso 1 1 calc R U . . .
C13 C -0.9922(3) -0.4076(9) 0.0919(5) 0.0460(19) Uani 1 1 d . . . . .
H13A H -1.005933 -0.323973 0.117339 0.069 Uiso 1 1 calc R U . . .
H13B H -1.022868 -0.452570 0.068879 0.069 Uiso 1 1 calc R U . . .
H13C H -0.964645 -0.369554 0.062725 0.069 Uiso 1 1 calc R U . . .
C12 C -0.9662(2) -0.5268(7) 0.1336(4) 0.0349(16) Uani 1 1 d . . . . .
C15 C -0.7452(2) -0.3375(7) 0.1450(3) 0.0285(13) Uani 1 1 d . . . . .
C14 C -0.9962(3) -0.5604(10) 0.1950(5) 0.048(2) Uani 1 1 d . . . . .
H14A H -1.000113 -0.466745 0.218787 0.072 Uiso 1 1 calc R U . . .
H14B H -0.974751 -0.633534 0.219092 0.072 Uiso 1 1 calc R U . . .
H14C H -1.032650 -0.602319 0.186221 0.072 Uiso 1 1 calc R U . . .
C16 C -0.8003(3) -0.3393(7) 0.1735(3) 0.0286(13) Uani 1 1 d . . . . .
C18 C -0.7424(3) -0.4997(8) 0.2318(3) 0.0270(13) Uani 1 1 d . . . . .
C17 C -0.7993(3) -0.4404(7) 0.2252(3) 0.0271(13) Uani 1 1 d . . . . .
C19 C -0.7094(3) -0.4328(7) 0.1840(3) 0.0260(13) Uani 1 1 d . . . . .
C20 C -0.7265(3) -0.2271(9) 0.0953(4) 0.0425(18) Uani 1 1 d . . . . .
H20A H -0.719456 -0.128229 0.114102 0.064 Uiso 1 1 calc R U . . .
H20B H -0.755314 -0.217194 0.063781 0.064 Uiso 1 1 calc R U . . .
H20C H -0.692714 -0.264655 0.075934 0.064 Uiso 1 1 calc R U . . .
C39 C -0.5628(3) -1.2019(7) 0.3190(3) 0.0289(13) Uani 1 1 d . . . . .
C38 C -0.7471(4) -1.1697(10) 0.4098(5) 0.056(2) Uani 1 1 d . . . . .
H38A H -0.718104 -1.193647 0.439780 0.084 Uiso 1 1 calc R U . . .
H38B H -0.757911 -1.261764 0.387779 0.084 Uiso 1 1 calc R U . . .
H38C H -0.779061 -1.128271 0.431703 0.084 Uiso 1 1 calc R U . . .
C37 C -0.7552(4) -1.0469(10) 0.3011(5) 0.050(2) Uani 1 1 d . . . . .
H37A H -0.741293 -0.961744 0.276732 0.076 Uiso 1 1 calc R U . . .
H37B H -0.794770 -1.034047 0.308187 0.076 Uiso 1 1 calc R U . . .
H37C H -0.748741 -1.141266 0.278611 0.076 Uiso 1 1 calc R U . . .
C36 C -0.7255(3) -1.0523(8) 0.3630(5) 0.0388(17) Uani 1 1 d . . . . .
C35 C -0.4453(3) -0.7766(9) 0.5205(3) 0.0379(16) Uani 1 1 d . . . . .
H35 H -0.445308 -0.787246 0.564295 0.045 Uiso 1 1 calc R U . . .
C34 C -0.4091(3) -0.6744(9) 0.4929(4) 0.0388(16) Uani 1 1 d . . . . .
H34 H -0.384638 -0.616384 0.517554 0.047 Uiso 1 1 calc R U . . .
C33 C -0.4093(3) -0.6580(9) 0.4280(4) 0.0385(16) Uani 1 1 d . . . . .
H33 H -0.384655 -0.589307 0.408696 0.046 Uiso 1 1 calc R U . . .
C32 C -0.4464(3) -0.7447(8) 0.3913(3) 0.0320(14) Uani 1 1 d . . . . .
H32 H -0.446348 -0.730869 0.347749 0.038 Uiso 1 1 calc R U . . .
C31 C -0.4839(3) -0.8520(8) 0.4177(3) 0.0283(13) Uani 1 1 d . . . . .
C30 C -0.4823(3) -0.8658(8) 0.4841(3) 0.0322(14) Uani 1 1 d . . . . .
C29 C -0.5207(4) -0.9784(9) 0.5163(4) 0.0396(17) Uani 1 1 d . . . . .
H29A H -0.507177 -1.082266 0.508685 0.047 Uiso 1 1 calc R U . . .
H29B H -0.519646 -0.960288 0.561559 0.047 Uiso 1 1 calc R U . . .
C28 C -0.6257(4) -0.9582(8) 0.5304(4) 0.0412(18) Uani 1 1 d . . . . .
H28 H -0.626705 -0.956594 0.574332 0.049 Uiso 1 1 calc R U . . .
C27 C -0.6702(4) -0.9532(8) 0.4923(4) 0.0384(17) Uani 1 1 d . . . . .
H27 H -0.707657 -0.945434 0.504141 0.046 Uiso 1 1 calc R U . . .
C26 C -0.5915(3) -0.9671(8) 0.4321(3) 0.0278(14) Uani 1 1 d . . . . .
C25 C -0.6812(3) -0.9638(7) 0.3735(3) 0.0324(16) Uani 1 1 d . . . . .
H25 H -0.670251 -0.897329 0.341296 0.039 Uiso 1 1 calc R U . . .
C40 C -0.5091(3) -1.2091(8) 0.3513(3) 0.0333(14) Uani 1 1 d . . . . .
C41 C -0.4700(3) -1.1131(9) 0.3153(3) 0.0339(16) Uani 1 1 d . . . . .
C42 C -0.5009(3) -1.0412(8) 0.2669(3) 0.0334(16) Uani 1 1 d . . . . .
C43 C -0.5584(3) -1.0972(8) 0.2689(3) 0.0300(14) Uani 1 1 d . . . . .
C44 C -0.6125(3) -1.2996(8) 0.3372(4) 0.0401(16) Uani 1 1 d . . . . .
H44A H -0.605990 -1.404296 0.324425 0.060 Uiso 1 1 calc R U . . .
H44B H -0.645578 -1.261168 0.316539 0.060 Uiso 1 1 calc R U . . .
H44C H -0.617657 -1.295577 0.382153 0.060 Uiso 1 1 calc R U . . .
C45 C -0.4950(4) -1.3212(9) 0.4022(4) 0.049(2) Uani 1 1 d . . . . .
H45A H -0.488349 -1.420773 0.383954 0.073 Uiso 1 1 calc R U . . .
H45B H -0.525762 -1.327694 0.431514 0.073 Uiso 1 1 calc R U . . .
H45C H -0.461936 -1.287255 0.424091 0.073 Uiso 1 1 calc R U . . .
C47 C -0.4782(5) -0.9342(12) 0.2173(4) 0.056(2) Uani 1 1 d . . . . .
H47A H -0.471853 -0.990525 0.178904 0.084 Uiso 1 1 calc R U . . .
H47B H -0.443364 -0.890704 0.231710 0.084 Uiso 1 1 calc R U . . .
H47C H -0.504712 -0.853073 0.209687 0.084 Uiso 1 1 calc R U . . .
C46 C -0.4084(3) -1.0978(12) 0.3265(5) 0.054(2) Uani 1 1 d . . . . .
H46A H -0.388332 -1.150997 0.293769 0.081 Uiso 1 1 calc R U . . .
H46B H -0.399101 -1.141736 0.366781 0.081 Uiso 1 1 calc R U . . .
H46C H -0.398268 -0.990672 0.326104 0.081 Uiso 1 1 calc R U . . .
C48 C -0.6034(4) -1.0507(9) 0.2232(4) 0.0454(19) Uani 1 1 d . . . . .
H48A H -0.597005 -1.100491 0.183292 0.068 Uiso 1 1 calc R U . . .
H48B H -0.602531 -0.940876 0.217500 0.068 Uiso 1 1 calc R U . . .
H48C H -0.639386 -1.080772 0.239425 0.068 Uiso 1 1 calc R U . . .

loop_
_atom_site_aniso_label
_atom_site_aniso_U_11
_atom_site_aniso_U_22
_atom_site_aniso_U_33
_atom_site_aniso_U_23
_atom_site_aniso_U_13
_atom_site_aniso_U_12
Ir1 0.02314(11) 0.01990(11) 0.02055(12) 0.00101(11) -0.00087(10) 0.00067(8)
C1 0.032(3) 0.027(3) 0.037(4) 0.009(3) -0.006(2) -0.002(2)
N1 0.027(3) 0.023(3) 0.031(3) 0.003(2) -0.006(2) 0.002(2)
Cl1 0.0333(7) 0.0223(7) 0.0289(7) 0.0053(6) -0.0037(6) -0.0025(5)
C21 0.032(3) 0.024(3) 0.060(5) -0.003(3) -0.002(3) 0.006(2)
C23 0.051(5) 0.038(4) 0.036(4) 0.000(4) -0.014(3) -0.003(3)
C22 0.045(4) 0.050(5) 0.033(4) -0.008(3) 0.015(3) -0.007(3)
C24 0.027(3) 0.039(4) 0.052(5) -0.013(3) -0.001(3) -0.002(3)
Ir2 0.03055(12) 0.02042(12) 0.01829(12) 0.00071(11) 0.00094(11) 0.00356(9)
N2 0.040(3) 0.025(3) 0.022(3) 0.001(2) -0.005(2) 0.005(2)
C2 0.030(3) 0.017(3) 0.024(3) 0.002(2) -0.002(2) 0.001(2)
Cl2 0.0344(7) 0.0224(7) 0.0281(7) 0.0052(5) -0.0002(5) 0.0038(5)
C5 0.043(4) 0.037(4) 0.027(4) 0.006(3) 0.008(3) 0.003(3)
N4 0.060(4) 0.022(3) 0.019(3) 0.001(2) 0.013(3) 0.000(2)
C4 0.040(4) 0.026(3) 0.035(4) -0.001(3) -0.012(3) 0.001(3)
N3 0.039(3) 0.023(3) 0.033(3) 0.007(2) 0.013(2) -0.002(2)
C3 0.047(4) 0.025(3) 0.030(3) -0.002(3) -0.014(3) 0.005(3)
C6 0.035(3) 0.026(3) 0.025(3) 0.001(3) 0.003(2) 0.004(2)
C7 0.028(3) 0.020(3) 0.028(3) 0.000(3) 0.005(2) 0.002(2)
C8 0.035(3) 0.031(3) 0.027(3) 0.002(3) 0.001(3) 0.005(3)
C9 0.039(4) 0.037(4) 0.040(4) 0.003(3) 0.005(3) 0.011(3)
C10 0.041(4) 0.043(4) 0.038(4) -0.005(3) 0.016(3) 0.012(3)
C11 0.046(4) 0.040(4) 0.027(3) 0.003(3) 0.008(3) 0.008(3)
C13 0.042(4) 0.037(4) 0.059(5) -0.006(4) -0.009(4) 0.010(3)
C12 0.028(3) 0.027(4) 0.050(5) 0.003(4) -0.009(3) -0.003(2)
C15 0.029(3) 0.027(3) 0.030(4) 0.000(3) 0.003(3) -0.006(2)
C14 0.027(3) 0.054(5) 0.064(6) 0.012(4) 0.009(4) 0.001(3)
C16 0.031(3) 0.018(3) 0.037(4) -0.007(3) -0.004(3) -0.001(2)
C18 0.034(3) 0.026(3) 0.021(3) -0.008(3) -0.007(3) -0.005(3)
C17 0.030(3) 0.026(3) 0.026(3) -0.006(2) 0.003(3) -0.003(2)
C19 0.025(3) 0.023(3) 0.031(3) -0.007(2) -0.006(3) -0.002(2)
C20 0.049(4) 0.032(4) 0.047(5) 0.010(3) 0.003(3) -0.008(3)
C39 0.042(3) 0.016(3) 0.029(3) -0.007(2) 0.001(3) 0.004(2)
C38 0.059(5) 0.045(5) 0.065(6) 0.016(4) 0.005(5) -0.019(4)
C37 0.037(4) 0.042(4) 0.073(6) 0.010(4) -0.010(4) -0.002(3)
C36 0.032(4) 0.033(4) 0.052(5) 0.008(4) 0.003(4) 0.001(2)
C35 0.047(4) 0.041(4) 0.026(3) -0.002(3) -0.010(3) 0.018(3)
C34 0.041(4) 0.037(4) 0.038(4) -0.011(3) -0.013(3) 0.008(3)
C33 0.034(3) 0.039(4) 0.042(4) -0.009(3) 0.001(3) 0.001(3)
C32 0.030(3) 0.032(4) 0.034(4) -0.005(3) -0.007(3) 0.004(3)
C31 0.027(3) 0.031(4) 0.027(3) -0.002(3) 0.000(3) 0.007(3)
C30 0.044(4) 0.028(4) 0.025(3) 0.002(3) -0.006(3) 0.011(3)
C29 0.058(5) 0.037(4) 0.024(4) 0.006(3) 0.000(3) 0.007(4)
C28 0.069(5) 0.024(3) 0.030(4) 0.002(3) 0.016(4) -0.002(3)
C27 0.049(4) 0.024(3) 0.041(4) 0.003(3) 0.021(4) 0.000(3)
C26 0.040(4) 0.019(3) 0.025(3) 0.002(2) 0.006(3) 0.004(2)
C25 0.041(4) 0.025(3) 0.031(4) 0.009(2) 0.007(3) 0.002(3)
C40 0.044(4) 0.029(3) 0.027(3) -0.005(3) -0.002(3) 0.012(3)
C41 0.030(3) 0.039(4) 0.033(4) -0.021(3) 0.004(3) 0.012(3)
C42 0.048(4) 0.034(4) 0.019(3) -0.011(3) 0.016(3) -0.002(3)
C43 0.047(4) 0.028(3) 0.015(3) -0.007(2) -0.002(3) 0.007(3)
C44 0.050(4) 0.021(3) 0.049(4) 0.000(3) 0.004(3) -0.002(3)
C45 0.076(6) 0.032(4) 0.038(4) 0.000(3) -0.018(4) 0.016(4)
C47 0.080(6) 0.052(6) 0.035(4) -0.001(4) 0.020(5) -0.013(5)
C46 0.038(4) 0.057(5) 0.067(6) -0.027(5) 0.000(4) 0.010(4)
C48 0.069(6) 0.033(4) 0.034(4) -0.004(3) -0.017(4) 0.007(4)

loop_
_atom_type_symbol
_atom_type_description
_atom_type_scat_dispersion_real
_atom_type_scat_dispersion_imag
_atom_type_scat_source
C C 0.0180 0.0090 'International Tables Vol C Tables 4.2.6.8 and 6.1.1.4'
H H 0.0000 0.0000 'International Tables Vol C Tables 4.2.6.8 and 6.1.1.4'
Cl Cl 0.3640 0.7020 'International Tables Vol C Tables 4.2.6.8 and 6.1.1.4'
Ir Ir -4.7710 6.5670 'International Tables Vol C Tables 4.2.6.8 and 6.1.1.4'
N N 0.0310 0.0180 'International Tables Vol C Tables 4.2.6.8 and 6.1.1.4'

loop_
_geom_angle_atom_site_label_1
_geom_angle_atom_site_label_2
_geom_angle_atom_site_label_3
_geom_angle
_geom_angle_site_symmetry_1
_geom_angle_site_symmetry_3
_geom_angle_publ_flag
C2 Ir1 C7 85.4(3) . . ?
C2 Ir1 C15 107.4(2) . . ?
C7 Ir1 C15 107.3(2) . . ?
C2 Ir1 C19 144.4(2) . . ?
C7 Ir1 C19 95.1(2) . . ?
C15 Ir1 C19 38.6(2) . . ?
C2 Ir1 C16 97.1(2) . . ?
C7 Ir1 C16 144.8(2) . . ?
C15 Ir1 C16 38.4(2) . . ?
C19 Ir1 C16 63.0(2) . . ?
C2 Ir1 C18 157.4(3) . . ?
C7 Ir1 C18 116.8(3) . . ?
C15 Ir1 C18 63.5(3) . . ?
C19 Ir1 C18 36.8(3) . . ?
C16 Ir1 C18 62.5(2) . . ?
C2 Ir1 C17 119.7(2) . . ?
C7 Ir1 C17 154.6(2) . . ?
C15 Ir1 C17 63.2(2) . . ?
C19 Ir1 C17 62.4(2) . . ?
C16 Ir1 C17 36.5(2) . . ?
C18 Ir1 C17 37.9(3) . . ?
C2 Ir1 Cl1 90.59(17) . . ?
C7 Ir1 Cl1 87.26(18) . . ?
C15 Ir1 Cl1 157.36(19) . . ?
C19 Ir1 Cl1 125.02(18) . . ?
C16 Ir1 Cl1 127.70(18) . . ?
C18 Ir1 Cl1 94.65(18) . . ?
C17 Ir1 Cl1 96.25(17) . . ?
C12 C1 N1 124.6(6) . . ?
C12 C1 H1 117.7 . . ?
N1 C1 H1 117.7 . . ?
C2 N1 C4 110.3(6) . . ?
C2 N1 C1 123.2(5) . . ?
C4 N1 C1 126.4(6) . . ?
C16 C21 H21A 109.5 . . ?
C16 C21 H21B 109.5 . . ?
H21A C21 H21B 109.5 . . ?
C16 C21 H21C 109.5 . . ?
H21A C21 H21C 109.5 . . ?
H21B C21 H21C 109.5 . . ?
C18 C23 H23A 109.5 . . ?
C18 C23 H23B 109.5 . . ?
H23A C23 H23B 109.5 . . ?
C18 C23 H23C 109.5 . . ?
H23A C23 H23C 109.5 . . ?
H23B C23 H23C 109.5 . . ?
C17 C22 H22A 109.5 . . ?
C17 C22 H22B 109.5 . . ?
H22A C22 H22B 109.5 . . ?
C17 C22 H22C 109.5 . . ?
H22A C22 H22C 109.5 . . ?
H22B C22 H22C 109.5 . . ?
C19 C24 H24A 109.5 . . ?
C19 C24 H24B 109.5 . . ?
H24A C24 H24B 109.5 . . ?
C19 C24 H24C 109.5 . . ?
H24A C24 H24C 109.5 . . ?
H24B C24 H24C 109.5 . . ?
C26 Ir2 C31 85.8(3) . . ?
C26 Ir2 C40 106.7(3) . . ?
C31 Ir2 C40 109.7(3) . . ?
C26 Ir2 C41 143.4(3) . . ?
C31 Ir2 C41 94.7(2) . . ?
C40 Ir2 C41 39.0(3) . . ?
C26 Ir2 C42 159.0(3) . . ?
C31 Ir2 C42 114.7(3) . . ?
C40 Ir2 C42 63.6(3) . . ?
C41 Ir2 C42 36.9(3) . . ?
C26 Ir2 C39 98.3(3) . . ?
C31 Ir2 C39 147.7(3) . . ?
C40 Ir2 C39 38.4(3) . . ?
C41 Ir2 C39 63.2(3) . . ?
C42 Ir2 C39 62.2(3) . . ?
C26 Ir2 C43 121.5(3) . . ?
C31 Ir2 C43 152.6(3) . . ?
C40 Ir2 C43 63.2(3) . . ?
C41 Ir2 C43 62.6(3) . . ?
C42 Ir2 C43 37.9(3) . . ?
C39 Ir2 C43 36.2(2) . . ?
C26 Ir2 Cl2 90.76(19) . . ?
C31 Ir2 Cl2 87.09(19) . . ?
C40 Ir2 Cl2 156.20(19) . . ?
C41 Ir2 Cl2 125.9(2) . . ?
C42 Ir2 Cl2 94.4(2) . . ?
C39 Ir2 Cl2 124.62(18) . . ?
C43 Ir2 Cl2 94.07(18) . . ?
C2 N2 C3 112.0(6) . . ?
C2 N2 C5 122.2(6) . . ?
C3 N2 C5 125.7(6) . . ?
N2 C2 N1 104.1(5) . . ?
N2 C2 Ir1 126.8(5) . . ?
N1 C2 Ir1 129.1(5) . . ?
N2 C5 C6 111.8(6) . . ?
N2 C5 H5A 109.3 . . ?
C6 C5 H5A 109.3 . . ?
N2 C5 H5B 109.3 . . ?
C6 C5 H5B 109.3 . . ?
H5A C5 H5B 107.9 . . ?
C26 N4 C28 110.7(7) . . ?
C26 N4 C29 122.0(6) . . ?
C28 N4 C29 127.2(7) . . ?
C3 C4 N1 106.8(6) . . ?
C3 C4 H4 126.6 . . ?
N1 C4 H4 126.6 . . ?
C26 N3 C27 109.5(6) . . ?
C26 N3 C25 124.4(6) . . ?
C27 N3 C25 126.1(6) . . ?
C4 C3 N2 106.9(6) . . ?
C4 C3 H3 126.6 . . ?
N2 C3 H3 126.6 . . ?
C7 C6 C11 121.5(6) . . ?
C7 C6 C5 120.4(6) . . ?
C11 C6 C5 118.1(6) . . ?
C6 C7 C8 117.0(6) . . ?
C6 C7 Ir1 124.1(5) . . ?
C8 C7 Ir1 118.9(5) . . ?
C7 C8 C9 121.5(6) . . ?
C7 C8 H8 119.2 . . ?
C9 C8 H8 119.2 . . ?
C10 C9 C8 120.1(7) . . ?
C10 C9 H9 120.0 . . ?
C8 C9 H9 120.0 . . ?
C9 C10 C11 119.9(6) . . ?
C9 C10 H10 120.1 . . ?
C11 C10 H10 120.1 . . ?
C10 C11 C6 120.1(6) . . ?
C10 C11 H11 120.0 . . ?
C6 C11 H11 120.0 . . ?
C12 C13 H13A 109.5 . . ?
C12 C13 H13B 109.5 . . ?
H13A C13 H13B 109.5 . . ?
C12 C13 H13C 109.5 . . ?
H13A C13 H13C 109.5 . . ?
H13B C13 H13C 109.5 . . ?
C1 C12 C13 125.3(8) . . ?
C1 C12 C14 118.2(7) . . ?
C13 C12 C14 116.5(7) . . ?
C16 C15 C19 107.0(6) . . ?
C16 C15 C20 125.0(6) . . ?
C19 C15 C20 126.4(6) . . ?
C16 C15 Ir1 73.5(3) . . ?
C19 C15 Ir1 72.8(3) . . ?
C20 C15 Ir1 130.5(5) . . ?
C12 C14 H14A 109.5 . . ?
C12 C14 H14B 109.5 . . ?
H14A C14 H14B 109.5 . . ?
C12 C14 H14C 109.5 . . ?
H14A C14 H14C 109.5 . . ?
H14B C14 H14C 109.5 . . ?
C17 C16 C15 108.4(6) . . ?
C17 C16 C21 127.4(6) . . ?
C15 C16 C21 124.2(6) . . ?
C17 C16 Ir1 72.5(4) . . ?
C15 C16 Ir1 68.1(3) . . ?
C21 C16 Ir1 126.2(5) . . ?
C19 C18 C17 107.7(6) . . ?
C19 C18 C23 127.5(7) . . ?
C17 C18 C23 124.7(6) . . ?
C19 C18 Ir1 70.7(4) . . ?
C17 C18 Ir1 71.4(4) . . ?
C23 C18 Ir1 125.8(5) . . ?
C16 C17 C18 108.2(6) . . ?
C16 C17 C22 126.9(7) . . ?
C18 C17 C22 124.8(7) . . ?
C16 C17 Ir1 71.0(4) . . ?
C18 C17 Ir1 70.7(3) . . ?
C22 C17 Ir1 127.1(5) . . ?
C18 C19 C15 108.5(6) . . ?
C18 C19 C24 126.3(7) . . ?
C15 C19 C24 125.2(6) . . ?
C18 C19 Ir1 72.5(4) . . ?
C15 C19 Ir1 68.5(3) . . ?
C24 C19 Ir1 125.0(5) . . ?
C15 C20 H20A 109.5 . . ?
C15 C20 H20B 109.5 . . ?
H20A C20 H20B 109.5 . . ?
C15 C20 H20C 109.5 . . ?
H20A C20 H20C 109.5 . . ?
H20B C20 H20C 109.5 . . ?
C43 C39 C40 108.7(6) . . ?
C43 C39 C44 128.1(7) . . ?
C40 C39 C44 123.2(6) . . ?
C43 C39 Ir2 72.3(4) . . ?
C40 C39 Ir2 67.7(4) . . ?
C44 C39 Ir2 127.6(5) . . ?
C36 C38 H38A 109.5 . . ?
C36 C38 H38B 109.5 . . ?
H38A C38 H38B 109.5 . . ?
C36 C38 H38C 109.5 . . ?
H38A C38 H38C 109.5 . . ?
H38B C38 H38C 109.5 . . ?
C36 C37 H37A 109.5 . . ?
C36 C37 H37B 109.5 . . ?
H37A C37 H37B 109.5 . . ?
C36 C37 H37C 109.5 . . ?
H37A C37 H37C 109.5 . . ?
H37B C37 H37C 109.5 . . ?
C25 C36 C37 120.5(8) . . ?
C25 C36 C38 123.5(8) . . ?
C37 C36 C38 115.8(7) . . ?
C34 C35 C30 121.2(7) . . ?
C34 C35 H35 119.4 . . ?
C30 C35 H35 119.4 . . ?
C35 C34 C33 119.4(7) . . ?
C35 C34 H34 120.3 . . ?
C33 C34 H34 120.3 . . ?
C34 C33 C32 119.9(7) . . ?
C34 C33 H33 120.0 . . ?
C32 C33 H33 120.0 . . ?
C33 C32 C31 122.6(7) . . ?
C33 C32 H32 118.7 . . ?
C31 C32 H32 118.7 . . ?
C32 C31 C30 115.8(6) . . ?
C32 C31 Ir2 119.6(5) . . ?
C30 C31 Ir2 124.6(5) . . ?
C35 C30 C31 121.1(7) . . ?
C35 C30 C29 119.5(6) . . ?
C31 C30 C29 119.4(7) . . ?
N4 C29 C30 112.5(6) . . ?
N4 C29 H29A 109.1 . . ?
C30 C29 H29A 109.1 . . ?
N4 C29 H29B 109.1 . . ?
C30 C29 H29B 109.1 . . ?
H29A C29 H29B 107.8 . . ?
C27 C28 N4 108.6(7) . . ?
C27 C28 H28 125.7 . . ?
N4 C28 H28 125.7 . . ?
C28 C27 N3 106.0(7) . . ?
C28 C27 H27 127.0 . . ?
N3 C27 H27 127.0 . . ?
N4 C26 N3 105.1(6) . . ?
N4 C26 Ir2 126.6(5) . . ?
N3 C26 Ir2 128.3(5) . . ?
C36 C25 N3 125.3(7) . . ?
C36 C25 H25 117.4 . . ?
N3 C25 H25 117.4 . . ?
C39 C40 C41 106.9(6) . . ?
C39 C40 C45 124.6(7) . . ?
C41 C40 C45 127.2(7) . . ?
C39 C40 Ir2 73.9(4) . . ?
C41 C40 Ir2 72.7(4) . . ?
C45 C40 Ir2 129.0(5) . . ?
C42 C41 C40 107.4(6) . . ?
C42 C41 C46 126.1(8) . . ?
C40 C41 C46 126.4(8) . . ?
C42 C41 Ir2 71.8(4) . . ?
C40 C41 Ir2 68.3(3) . . ?
C46 C41 Ir2 126.6(5) . . ?
C41 C42 C43 108.8(6) . . ?
C41 C42 C47 126.5(8) . . ?
C43 C42 C47 124.6(8) . . ?
C41 C42 Ir2 71.3(4) . . ?
C43 C42 Ir2 72.1(4) . . ?
C47 C42 Ir2 126.4(6) . . ?
C39 C43 C42 108.0(6) . . ?
C39 C43 C48 127.7(7) . . ?
C42 C43 C48 124.3(7) . . ?
C39 C43 Ir2 71.4(4) . . ?
C42 C43 Ir2 70.0(4) . . ?
C48 C43 Ir2 125.4(5) . . ?
C39 C44 H44A 109.5 . . ?
C39 C44 H44B 109.5 . . ?
H44A C44 H44B 109.5 . . ?
C39 C44 H44C 109.5 . . ?
H44A C44 H44C 109.5 . . ?
H44B C44 H44C 109.5 . . ?
C40 C45 H45A 109.5 . . ?
C40 C45 H45B 109.5 . . ?
H45A C45 H45B 109.5 . . ?
C40 C45 H45C 109.5 . . ?
H45A C45 H45C 109.5 . . ?
H45B C45 H45C 109.5 . . ?
C42 C47 H47A 109.5 . . ?
C42 C47 H47B 109.5 . . ?
H47A C47 H47B 109.5 . . ?
C42 C47 H47C 109.5 . . ?
H47A C47 H47C 109.5 . . ?
H47B C47 H47C 109.5 . . ?
C41 C46 H46A 109.5 . . ?
C41 C46 H46B 109.5 . . ?
H46A C46 H46B 109.5 . . ?
C41 C46 H46C 109.5 . . ?
H46A C46 H46C 109.5 . . ?
H46B C46 H46C 109.5 . . ?
C43 C48 H48A 109.5 . . ?
C43 C48 H48B 109.5 . . ?
H48A C48 H48B 109.5 . . ?
C43 C48 H48C 109.5 . . ?
H48A C48 H48C 109.5 . . ?
H48B C48 H48C 109.5 . . ?

loop_
_geom_bond_atom_site_label_1
_geom_bond_atom_site_label_2
_geom_bond_distance
_geom_bond_site_symmetry_2
_geom_bond_publ_flag
Ir1 C2 1.997(6) . ?
Ir1 C7 2.073(6) . ?
Ir1 C15 2.157(6) . ?
Ir1 C19 2.215(6) . ?
Ir1 C16 2.229(6) . ?
Ir1 C18 2.239(6) . ?
Ir1 C17 2.249(6) . ?
Ir1 Cl1 2.4273(14) . ?
C1 C12 1.335(9) . ?
C1 N1 1.429(9) . ?
C1 H1 0.9300 . ?
N1 C2 1.371(8) . ?
N1 C4 1.395(9) . ?
C21 C16 1.494(9) . ?
C21 H21A 0.9600 . ?
C21 H21B 0.9600 . ?
C21 H21C 0.9600 . ?
C23 C18 1.490(11) . ?
C23 H23A 0.9600 . ?
C23 H23B 0.9600 . ?
C23 H23C 0.9600 . ?
C22 C17 1.498(10) . ?
C22 H22A 0.9600 . ?
C22 H22B 0.9600 . ?
C22 H22C 0.9600 . ?
C24 C19 1.509(9) . ?
C24 H24A 0.9600 . ?
C24 H24B 0.9600 . ?
C24 H24C 0.9600 . ?
Ir2 C26 2.003(7) . ?
Ir2 C31 2.062(7) . ?
Ir2 C40 2.161(6) . ?
Ir2 C41 2.220(6) . ?
Ir2 C42 2.226(6) . ?
Ir2 C39 2.243(6) . ?
Ir2 C43 2.254(6) . ?
Ir2 Cl2 2.4304(14) . ?
N2 C2 1.343(9) . ?
N2 C3 1.377(9) . ?
N2 C5 1.468(10) . ?
C5 C6 1.501(10) . ?
C5 H5A 0.9700 . ?
C5 H5B 0.9700 . ?
N4 C26 1.352(9) . ?
N4 C28 1.362(10) . ?
N4 C29 1.455(11) . ?
C4 C3 1.338(11) . ?
C4 H4 0.9300 . ?
N3 C26 1.365(9) . ?
N3 C27 1.410(10) . ?
N3 C25 1.425(10) . ?
C3 H3 0.9300 . ?
C6 C7 1.394(10) . ?
C6 C11 1.404(9) . ?
C7 C8 1.403(9) . ?
C8 C9 1.404(9) . ?
C8 H8 0.9300 . ?
C9 C10 1.373(11) . ?
C9 H9 0.9300 . ?
C10 C11 1.382(10) . ?
C10 H10 0.9300 . ?
C11 H11 0.9300 . ?
C13 C12 1.493(11) . ?
C13 H13A 0.9600 . ?
C13 H13B 0.9600 . ?
C13 H13C 0.9600 . ?
C12 C14 1.511(12) . ?
C15 C16 1.443(9) . ?
C15 C19 1.446(9) . ?
C15 C20 1.491(10) . ?
C14 H14A 0.9600 . ?
C14 H14B 0.9600 . ?
C14 H14C 0.9600 . ?
C16 C17 1.403(10) . ?
C18 C19 1.405(10) . ?
C18 C17 1.456(10) . ?
C20 H20A 0.9600 . ?
C20 H20B 0.9600 . ?
C20 H20C 0.9600 . ?
C39 C43 1.398(10) . ?
C39 C40 1.450(10) . ?
C39 C44 1.506(10) . ?
C38 C36 1.511(11) . ?
C38 H38A 0.9600 . ?
C38 H38B 0.9600 . ?
C38 H38C 0.9600 . ?
C37 C36 1.489(14) . ?
C37 H37A 0.9600 . ?
C37 H37B 0.9600 . ?
C37 H37C 0.9600 . ?
C36 C25 1.324(10) . ?
C35 C34 1.368(12) . ?
C35 C30 1.403(10) . ?
C35 H35 0.9300 . ?
C34 C33 1.380(11) . ?
C34 H34 0.9300 . ?
C33 C32 1.396(10) . ?
C33 H33 0.9300 . ?
C32 C31 1.405(10) . ?
C32 H32 0.9300 . ?
C31 C30 1.410(9) . ?
C30 C29 1.501(11) . ?
C29 H29A 0.9700 . ?
C29 H29B 0.9700 . ?
C28 C27 1.333(13) . ?
C28 H28 0.9300 . ?
C27 H27 0.9300 . ?
C25 H25 0.9300 . ?
C40 C41 1.463(11) . ?
C40 C45 1.489(10) . ?
C41 C42 1.407(11) . ?
C41 C46 1.492(10) . ?
C42 C43 1.455(11) . ?
C42 C47 1.500(11) . ?
C43 C48 1.498(10) . ?
C44 H44A 0.9600 . ?
C44 H44B 0.9600 . ?
C44 H44C 0.9600 . ?
C45 H45A 0.9600 . ?
C45 H45B 0.9600 . ?
C45 H45C 0.9600 . ?
C47 H47A 0.9600 . ?
C47 H47B 0.9600 . ?
C47 H47C 0.9600 . ?
C46 H46A 0.9600 . ?
C46 H46B 0.9600 . ?
C46 H46C 0.9600 . ?
C48 H48A 0.9600 . ?
C48 H48B 0.9600 . ?
C48 H48C 0.9600 . ?

loop_
_geom_torsion_atom_site_label_1
_geom_torsion_atom_site_label_2
_geom_torsion_atom_site_label_3
_geom_torsion_atom_site_label_4
_geom_torsion
_geom_torsion_site_symmetry_1
_geom_torsion_site_symmetry_2
_geom_torsion_site_symmetry_3
_geom_torsion_site_symmetry_4
_geom_torsion_publ_flag
C12 C1 N1 C2 138.2(7) . . . . ?
C12 C1 N1 C4 -47.8(10) . . . . ?
C3 N2 C2 N1 -1.2(7) . . . . ?
C5 N2 C2 N1 177.7(5) . . . . ?
C3 N2 C2 Ir1 179.9(4) . . . . ?
C5 N2 C2 Ir1 -1.2(9) . . . . ?
C4 N1 C2 N2 1.4(7) . . . . ?
C1 N1 C2 N2 176.2(5) . . . . ?
C4 N1 C2 Ir1 -179.8(4) . . . . ?
C1 N1 C2 Ir1 -4.9(9) . . . . ?
C2 N2 C5 C6 48.7(9) . . . . ?
C3 N2 C5 C6 -132.6(7) . . . . ?
C2 N1 C4 C3 -1.1(7) . . . . ?
C1 N1 C4 C3 -175.7(6) . . . . ?
N1 C4 C3 N2 0.3(7) . . . . ?
C2 N2 C3 C4 0.6(7) . . . . ?
C5 N2 C3 C4 -178.3(6) . . . . ?
N2 C5 C6 C7 -47.1(9) . . . . ?
N2 C5 C6 C11 134.4(7) . . . . ?
C11 C6 C7 C8 -0.3(10) . . . . ?
C5 C6 C7 C8 -178.6(6) . . . . ?
C11 C6 C7 Ir1 179.4(5) . . . . ?
C5 C6 C7 Ir1 1.0(9) . . . . ?
C6 C7 C8 C9 1.1(10) . . . . ?
Ir1 C7 C8 C9 -178.6(5) . . . . ?
C7 C8 C9 C10 -0.7(11) . . . . ?
C8 C9 C10 C11 -0.5(12) . . . . ?
C9 C10 C11 C6 1.3(12) . . . . ?
C7 C6 C11 C10 -0.9(11) . . . . ?
C5 C6 C11 C10 177.5(7) . . . . ?
N1 C1 C12 C13 -2.9(11) . . . . ?
N1 C1 C12 C14 178.5(7) . . . . ?
C19 C15 C16 C17 -4.0(7) . . . . ?
C20 C15 C16 C17 -170.0(7) . . . . ?
Ir1 C15 C16 C17 61.6(5) . . . . ?
C19 C15 C16 C21 174.5(6) . . . . ?
C20 C15 C16 C21 8.5(11) . . . . ?
Ir1 C15 C16 C21 -119.8(6) . . . . ?
C19 C15 C16 Ir1 -65.7(4) . . . . ?
C20 C15 C16 Ir1 128.3(7) . . . . ?
C15 C16 C17 C18 2.3(7) . . . . ?
C21 C16 C17 C18 -176.2(6) . . . . ?
Ir1 C16 C17 C18 61.2(4) . . . . ?
C15 C16 C17 C22 178.5(7) . . . . ?
C21 C16 C17 C22 0.0(11) . . . . ?
Ir1 C16 C17 C22 -122.6(7) . . . . ?
C15 C16 C17 Ir1 -58.9(4) . . . . ?
C21 C16 C17 Ir1 122.6(7) . . . . ?
C19 C18 C17 C16 0.3(7) . . . . ?
C23 C18 C17 C16 177.4(7) . . . . ?
Ir1 C18 C17 C16 -61.4(4) . . . . ?
C19 C18 C17 C22 -175.9(6) . . . . ?
C23 C18 C17 C22 1.1(10) . . . . ?
Ir1 C18 C17 C22 122.3(7) . . . . ?
C19 C18 C17 Ir1 61.7(4) . . . . ?
C23 C18 C17 Ir1 -121.2(7) . . . . ?
C17 C18 C19 C15 -2.9(7) . . . . ?
C23 C18 C19 C15 -179.8(7) . . . . ?
Ir1 C18 C19 C15 59.4(4) . . . . ?
C17 C18 C19 C24 176.7(6) . . . . ?
C23 C18 C19 C24 -0.2(11) . . . . ?
Ir1 C18 C19 C24 -121.0(6) . . . . ?
C17 C18 C19 Ir1 -62.2(4) . . . . ?
C23 C18 C19 Ir1 120.9(7) . . . . ?
C16 C15 C19 C18 4.3(7) . . . . ?
C20 C15 C19 C18 170.0(7) . . . . ?
Ir1 C15 C19 C18 -61.9(4) . . . . ?
C16 C15 C19 C24 -175.4(6) . . . . ?
C20 C15 C19 C24 -9.6(11) . . . . ?
Ir1 C15 C19 C24 118.5(6) . . . . ?
C16 C15 C19 Ir1 66.1(4) . . . . ?
C20 C15 C19 Ir1 -128.1(7) . . . . ?
C30 C35 C34 C33 0.4(10) . . . . ?
C35 C34 C33 C32 0.5(11) . . . . ?
C34 C33 C32 C31 -1.1(11) . . . . ?
C33 C32 C31 C30 0.8(10) . . . . ?
C33 C32 C31 Ir2 179.5(5) . . . . ?
C34 C35 C30 C31 -0.6(10) . . . . ?
C34 C35 C30 C29 179.1(7) . . . . ?
C32 C31 C30 C35 0.0(9) . . . . ?
Ir2 C31 C30 C35 -178.6(5) . . . . ?
C32 C31 C30 C29 -179.7(6) . . . . ?
Ir2 C31 C30 C29 1.7(9) . . . . ?
C26 N4 C29 C30 50.5(9) . . . . ?
C28 N4 C29 C30 -132.2(7) . . . . ?
C35 C30 C29 N4 132.2(7) . . . . ?
C31 C30 C29 N4 -48.1(9) . . . . ?
C26 N4 C28 C27 -0.3(8) . . . . ?
C29 N4 C28 C27 -177.9(7) . . . . ?
N4 C28 C27 N3 1.4(8) . . . . ?
C26 N3 C27 C28 -2.1(8) . . . . ?
C25 N3 C27 C28 178.8(6) . . . . ?
C28 N4 C26 N3 -1.0(7) . . . . ?
C29 N4 C26 N3 176.7(6) . . . . ?
C28 N4 C26 Ir2 178.7(5) . . . . ?
C29 N4 C26 Ir2 -3.6(10) . . . . ?
C27 N3 C26 N4 1.9(7) . . . . ?
C25 N3 C26 N4 -179.0(6) . . . . ?
C27 N3 C26 Ir2 -177.8(5) . . . . ?
C25 N3 C26 Ir2 1.3(10) . . . . ?
C37 C36 C25 N3 -178.4(7) . . . . ?
C38 C36 C25 N3 -2.1(12) . . . . ?
C26 N3 C25 C36 132.8(8) . . . . ?
C27 N3 C25 C36 -48.2(10) . . . . ?
C43 C39 C40 C41 -4.7(7) . . . . ?
C44 C39 C40 C41 172.9(6) . . . . ?
Ir2 C39 C40 C41 -65.7(4) . . . . ?
C43 C39 C40 C45 -172.3(6) . . . . ?
C44 C39 C40 C45 5.3(10) . . . . ?
Ir2 C39 C40 C45 126.6(7) . . . . ?
C43 C39 C40 Ir2 61.0(5) . . . . ?
C44 C39 C40 Ir2 -121.4(6) . . . . ?
C39 C40 C41 C42 5.0(7) . . . . ?
C45 C40 C41 C42 172.3(7) . . . . ?
Ir2 C40 C41 C42 -61.5(5) . . . . ?
C39 C40 C41 C46 -173.3(7) . . . . ?
C45 C40 C41 C46 -6.0(11) . . . . ?
Ir2 C40 C41 C46 120.2(7) . . . . ?
C39 C40 C41 Ir2 66.5(4) . . . . ?
C45 C40 C41 Ir2 -126.3(7) . . . . ?
C40 C41 C42 C43 -3.5(7) . . . . ?
C46 C41 C42 C43 174.8(7) . . . . ?
Ir2 C41 C42 C43 -62.8(5) . . . . ?
C40 C41 C42 C47 -178.8(7) . . . . ?
C46 C41 C42 C47 -0.5(12) . . . . ?
Ir2 C41 C42 C47 121.9(8) . . . . ?
C40 C41 C42 Ir2 59.3(4) . . . . ?
C46 C41 C42 Ir2 -122.4(7) . . . . ?
C40 C39 C43 C42 2.6(7) . . . . ?
C44 C39 C43 C42 -174.9(6) . . . . ?
Ir2 C39 C43 C42 60.7(4) . . . . ?
C40 C39 C43 C48 -179.0(7) . . . . ?
C44 C39 C43 C48 3.5(11) . . . . ?
Ir2 C39 C43 C48 -120.8(7) . . . . ?
C40 C39 C43 Ir2 -58.2(4) . . . . ?
C44 C39 C43 Ir2 124.3(7) . . . . ?
C41 C42 C43 C39 0.6(7) . . . . ?
C47 C42 C43 C39 176.0(7) . . . . ?
Ir2 C42 C43 C39 -61.7(4) . . . . ?
C41 C42 C43 C48 -177.9(6) . . . . ?
C47 C42 C43 C48 -2.5(11) . . . . ?
Ir2 C42 C43 C48 119.8(7) . . . . ?
C41 C42 C43 Ir2 62.3(4) . . . . ?
C47 C42 C43 Ir2 -122.3(7) . . . . ?
